data_4069056
loop_
_publ_author_name
'Zhang, Wenjuan'
'Katao, Shohei'
'Sun, Wen-Hua'
'Nomura, Kotohiro'

_publ_section_title
;
 Synthesis of (1-Adamantylimido)vanadium(V)-alkyl Complexes Containing a
 Chelate Alkoxo(imino)pyridine Ligand, and Reactions with Alcohols (ROH)
 That Proceed via Intermediates Formed by Coordination of ROH
;
_journal_issue 5
_journal_name_full Organometallics
_journal_page_first 1558
_journal_paper_doi 10.1021/om8012234
_journal_volume 28
_journal_year 2009
_chemical_formula_moiety '2(C39 H56 F6 N3 O2 Si V) C7 '
_chemical_formula_sum 'C85 H112 F12 N6 O4 Si2 V2'
_chemical_formula_weight 1667.89
_space_group_IT_number 2
_symmetry_cell_setting triclinic
_symmetry_Int_Tables_number 2
_symmetry_space_group_name_Hall '-P 1'
_symmetry_space_group_name_H-M 'P -1'
_cell_angle_alpha 64.162(2)
_cell_angle_beta 77.042(2)
_cell_angle_gamma 77.020(2)
_cell_formula_units_Z 1
_cell_length_a 11.7792(10)
_cell_length_b 14.5592(12)
_cell_length_c 16.3464(14)
_cell_measurement_reflns_used 6779
_cell_measurement_temperature 193.1
_cell_measurement_theta_max 24.4
_cell_measurement_theta_min 3.0
_cell_volume 2433.0(4)
_computing_cell_refinement PROCESS-AUTO
_computing_data_collection PROCESS-AUTO
_computing_data_reduction CrystalStructure
_computing_publication_material 'CrystalStructure 3.8'
_computing_structure_refinement CRYSTALS
_computing_structure_solution SIR92
_diffrn_detector_area_resol_mean 10.00
_diffrn_measured_fraction_theta_full 0.993
_diffrn_measured_fraction_theta_max 0.993
_diffrn_measurement_device_type 'Rigaku RAXIS-RAPID'
_diffrn_measurement_method \w
_diffrn_radiation_type 'Mo K\a'
_diffrn_radiation_wavelength 0.71075
_diffrn_reflns_av_R_equivalents 0.116
_diffrn_reflns_limit_h_max 13
_diffrn_reflns_limit_h_min -13
_diffrn_reflns_limit_k_max 16
_diffrn_reflns_limit_k_min -16
_diffrn_reflns_limit_l_max 18
_diffrn_reflns_limit_l_min -18
_diffrn_reflns_number 18506
_diffrn_reflns_theta_full 24.41
_diffrn_reflns_theta_max 24.41
_exptl_absorpt_coefficient_mu 0.285
_exptl_absorpt_correction_T_max 0.991
_exptl_absorpt_correction_T_min 0.559
_exptl_absorpt_correction_type multi-scan
_exptl_absorpt_process_details
;
    Higashi, T. (1995). Program for Absorption Correction.
    Rigaku Corporation, Tokyo, Japan.
;
_exptl_crystal_colour green
_exptl_crystal_density_diffrn 1.138
_exptl_crystal_density_method 'not measured'
_exptl_crystal_description block
_exptl_crystal_F_000 878.00
_exptl_crystal_size_max 0.15
_exptl_crystal_size_mid 0.10
_exptl_crystal_size_min 0.03
_refine_diff_density_max 0.57
_refine_diff_density_min -0.31
_refine_ls_extinction_method none
_refine_ls_goodness_of_fit_ref 1.081
_refine_ls_hydrogen_treatment refall
_refine_ls_number_parameters 545
_refine_ls_number_reflns 2629
_refine_ls_R_factor_gt 0.0676
_refine_ls_shift/su_max 0.0000
_refine_ls_structure_factor_coef F
_refine_ls_weighting_details
;
    Chebychev polynomial with 3 parameters (Carruthers & Watkin, 1979)
    4.2588    0.5646    3.2763
;
_refine_ls_weighting_scheme calc
_refine_ls_wR_factor_ref 0.0772
_reflns_number_gt 2582
_reflns_number_total 7952
_reflns_threshold_expression F^2^>2.0\s(F^2^)
_cod_data_source_file om8012234_si_003.cif
_cod_data_source_block '_zhangwj-monoalkyl-4th'
_cod_original_formula_sum 'C85 H112 F12 N6 O4 Si2 V2 '
_cod_database_code 4069056

loop_
_symmetry_equiv_pos_site_id
_symmetry_equiv_pos_as_xyz
1 +X,+Y,+Z
2 -X,-Y,-Z

loop_
_atom_site_label
_atom_site_type_symbol
_atom_site_fract_x
_atom_site_fract_y
_atom_site_fract_z
_atom_site_U_iso_or_equiv
_atom_site_adp_type
_atom_site_occupancy
_atom_site_symmetry_multiplicity
_atom_site_calc_flag
_atom_site_refinement_flags
V(1) V 0.17888(12) 0.28118(11) 0.99713(9) 0.0459(4) Uani 1.00 1 d .
Si(1) Si 0.3718(2) 0.2883(2) 1.11848(19) 0.0677(9) Uani 1.00 1 d .
F(1) F -0.1626(4) 0.2954(4) 0.9608(4) 0.085(2) Uani 1.00 1 d .
F(2) F -0.1937(5) 0.1420(4) 1.0012(4) 0.094(2) Uani 1.00 1 d .
F(3) F -0.2016(4) 0.2003(4) 1.1021(4) 0.084(2) Uani 1.00 1 d .
F(4) F -0.0405(5) -0.0122(4) 1.0996(3) 0.091(2) Uani 1.00 1 d .
F(5) F -0.0219(5) 0.0602(4) 1.1843(3) 0.086(2) Uani 1.00 1 d .
F(6) F 0.1260(5) 0.0252(4) 1.0951(4) 0.094(2) Uani 1.00 1 d .
O(1) O 0.1655(4) 0.4161(3) 0.9484(3) 0.0468(18) Uani 1.00 1 d .
O(2) O 0.0377(4) 0.2347(3) 1.0353(3) 0.0487(17) Uani 1.00 1 d .
N(1) N 0.2601(5) 0.2310(4) 0.9281(4) 0.048(2) Uani 1.00 1 d .
N(2) N 0.1633(5) 0.5486(4) 0.4861(4) 0.048(2) Uani 1.00 1 d .
N(3) N 0.1901(5) 0.5198(4) 0.7079(4) 0.042(2) Uani 1.00 1 d .
C(1) C 0.3264(6) 0.1922(6) 0.8609(5) 0.045(2) Uani 1.00 1 d .
C(2) C 0.4339(8) 0.2457(9) 0.8141(7) 0.089(4) Uani 1.00 1 d .
C(3) C 0.2508(8) 0.2120(9) 0.7898(7) 0.088(4) Uani 1.00 1 d .
C(4) C 0.3641(10) 0.0776(8) 0.9082(7) 0.096(4) Uani 1.00 1 d .
C(5) C 0.5057(8) 0.2031(9) 0.7412(7) 0.081(4) Uani 1.00 1 d .
C(6) C 0.4284(10) 0.2218(8) 0.6742(7) 0.089(4) Uani 1.00 1 d .
C(7) C 0.3241(8) 0.1677(11) 0.7195(7) 0.090(4) Uani 1.00 1 d .
C(8) C 0.3616(10) 0.0539(10) 0.7706(10) 0.102(5) Uani 1.00 1 d .
C(9) C 0.4367(13) 0.0351(8) 0.8384(7) 0.097(4) Uani 1.00 1 d .
C(10) C 0.5435(9) 0.0883(11) 0.7921(8) 0.100(4) Uani 1.00 1 d .
C(11) C 0.2179(7) 0.5851(8) 0.3932(6) 0.056(3) Uani 1.00 1 d .
C(12) C 0.1844(7) 0.6862(8) 0.3347(5) 0.057(3) Uani 1.00 1 d .
C(13) C 0.2314(8) 0.7199(8) 0.2422(6) 0.070(3) Uani 1.00 1 d .
C(14) C 0.3096(9) 0.6521(11) 0.2072(7) 0.084(4) Uani 1.00 1 d .
C(15) C 0.3397(8) 0.5543(10) 0.2664(7) 0.074(4) Uani 1.00 1 d .
C(16) C 0.2961(7) 0.5163(8) 0.3602(6) 0.060(3) Uani 1.00 1 d .
C(17) C 0.0978(8) 0.7612(7) 0.3698(6) 0.070(3) Uani 1.00 1 d .
C(18) C 0.1526(9) 0.8557(8) 0.3520(7) 0.096(4) Uani 1.00 1 d .
C(19) C -0.0158(8) 0.7938(7) 0.3299(8) 0.090(4) Uani 1.00 1 d .
C(20) C 0.3263(8) 0.4066(8) 0.4231(7) 0.074(3) Uani 1.00 1 d .
C(21) C 0.4400(8) 0.3464(9) 0.3914(8) 0.103(4) Uani 1.00 1 d .
C(22) C 0.2244(9) 0.3455(8) 0.4452(8) 0.099(4) Uani 1.00 1 d .
C(23) C 0.2102(6) 0.5491(6) 0.5481(5) 0.049(2) Uani 1.00 1 d .
C(24) C 0.3262(7) 0.5820(7) 0.5343(5) 0.069(3) Uani 1.00 1 d .
C(25) C 0.1427(6) 0.5123(5) 0.6427(5) 0.041(2) Uani 1.00 1 d .
C(26) C 0.1286(6) 0.4915(5) 0.7928(5) 0.041(2) Uani 1.00 1 d .
C(27) C 0.0216(6) 0.4546(6) 0.8156(5) 0.051(2) Uani 1.00 1 d .
C(28) C -0.0229(7) 0.4462(6) 0.7486(6) 0.056(3) Uani 1.00 1 d .
C(29) C 0.0376(6) 0.4747(6) 0.6610(5) 0.053(2) Uani 1.00 1 d .
C(30) C 0.1805(6) 0.5060(6) 0.8637(5) 0.045(2) Uani 1.00 1 d .
C(31) C 0.3081(7) 0.5189(7) 0.8355(5) 0.058(3) Uani 1.00 1 d .
C(32) C 0.1056(7) 0.5963(6) 0.8839(5) 0.058(2) Uani 1.00 1 d .
C(33) C 0.2639(7) 0.2221(7) 1.1068(5) 0.064(3) Uani 1.00 1 d .
C(34) C 0.4951(8) 0.3060(9) 1.0228(7) 0.101(4) Uani 1.00 1 d .
C(35) C 0.4315(10) 0.2113(8) 1.2274(7) 0.100(4) Uani 1.00 1 d .
C(36) C 0.2994(9) 0.4155(7) 1.1186(7) 0.090(4) Uani 1.00 1 d .
C(37) C -0.0132(7) 0.1631(6) 1.0254(5) 0.050(2) Uani 1.00 1 d .
C(38) C -0.1425(8) 0.2008(8) 1.0228(7) 0.064(3) Uani 1.00 1 d .
C(39) C 0.0110(9) 0.0596(7) 1.1025(7) 0.066(3) Uani 1.00 1 d .
C(40) C -0.0475(19) 0.7821(16) 0.6414(14) 0.188(7) Uiso 1.00 1 d .
C(41) C 0.025(4) 0.838(3) 0.643(3) 0.253(18) Uiso 0.60 1 d P
C(42) C 0.136(3) 0.844(2) 0.611(2) 0.200(11) Uiso 0.70 1 d P
C(43) C 0.248(4) 0.900(4) 0.608(3) 0.258(19) Uiso 0.60 1 d P
C(44) C 0.308(6) 0.969(5) 0.540(5) 0.36(3) Uiso 0.60 1 d P
H(1) H 0.4090 0.3217 0.7824 0.120 Uiso 1.00 1 c R
H(2) H 0.4846 0.2323 0.8608 0.120 Uiso 1.00 1 c R
H(3) H 0.1798 0.1765 0.8208 0.118 Uiso 1.00 1 c R
H(4) H 0.2255 0.2878 0.7576 0.118 Uiso 1.00 1 c R
H(5) H 0.4132 0.0644 0.9559 0.110 Uiso 1.00 1 c R
H(6) H 0.2928 0.0423 0.9383 0.110 Uiso 1.00 1 c R
H(7) H 0.5765 0.2386 0.7089 0.107 Uiso 1.00 1 c R
H(8) H 0.4017 0.2977 0.6440 0.110 Uiso 1.00 1 c R
H(9) H 0.4736 0.1965 0.6266 0.110 Uiso 1.00 1 c R
H(10) H 0.2751 0.1793 0.6723 0.123 Uiso 1.00 1 c R
H(11) H 0.2898 0.0198 0.8033 0.133 Uiso 1.00 1 c R
H(12) H 0.4059 0.0240 0.7259 0.133 Uiso 1.00 1 c R
H(13) H 0.4625 -0.0406 0.8703 0.108 Uiso 1.00 1 c R
H(14) H 0.5921 0.0591 0.7481 0.123 Uiso 1.00 1 c R
H(15) H 0.5914 0.0780 0.8396 0.123 Uiso 1.00 1 c R
H(16) H 0.2089 0.7930 0.1993 0.088 Uiso 1.00 1 c R
H(17) H 0.3418 0.6762 0.1404 0.111 Uiso 1.00 1 c R
H(18) H 0.3965 0.5068 0.2419 0.098 Uiso 1.00 1 c R
H(19) H 0.0788 0.7241 0.4379 0.083 Uiso 1.00 1 c R
H(20) H 0.1654 0.8977 0.2858 0.120 Uiso 1.00 1 c R
H(21) H 0.0992 0.8967 0.3829 0.120 Uiso 1.00 1 c R
H(22) H 0.2281 0.8330 0.3757 0.120 Uiso 1.00 1 c R
H(23) H -0.0599 0.7351 0.3579 0.106 Uiso 1.00 1 c R
H(24) H -0.0627 0.8516 0.3434 0.106 Uiso 1.00 1 c R
H(25) H 0.0010 0.8146 0.2632 0.106 Uiso 1.00 1 c R
H(26) H 0.3370 0.4061 0.4829 0.100 Uiso 1.00 1 c R
H(27) H 0.4496 0.2743 0.4358 0.139 Uiso 1.00 1 c R
H(28) H 0.4356 0.3493 0.3312 0.139 Uiso 1.00 1 c R
H(29) H 0.5074 0.3784 0.3867 0.139 Uiso 1.00 1 c R
H(30) H 0.1488 0.3906 0.4449 0.115 Uiso 1.00 1 c R
H(31) H 0.2329 0.3177 0.3989 0.115 Uiso 1.00 1 c R
H(32) H 0.2272 0.2885 0.5060 0.115 Uiso 1.00 1 c R
H(33) H 0.3147 0.6418 0.5496 0.084 Uiso 1.00 1 c R
H(34) H 0.3780 0.5254 0.5742 0.084 Uiso 1.00 1 c R
H(35) H 0.3620 0.6009 0.4700 0.084 Uiso 1.00 1 c R
H(36) H -0.0224 0.4340 0.8801 0.060 Uiso 1.00 1 c R
H(37) H -0.1002 0.4190 0.7640 0.070 Uiso 1.00 1 c R
H(38) H 0.0061 0.4685 0.6113 0.066 Uiso 1.00 1 c R
H(39) H 0.3542 0.4560 0.8307 0.078 Uiso 1.00 1 c R
H(40) H 0.3179 0.5774 0.7757 0.078 Uiso 1.00 1 c R
H(41) H 0.3356 0.5320 0.8812 0.078 Uiso 1.00 1 c R
H(42) H 0.5442 0.3523 1.0225 0.127 Uiso 1.00 1 c R
H(43) H 0.1330 0.6010 0.9341 0.072 Uiso 1.00 1 c R
H(44) H 0.1121 0.6607 0.8290 0.072 Uiso 1.00 1 c R
H(45) H 0.0232 0.5845 0.9020 0.072 Uiso 1.00 1 c R
H(46) H 0.2029 0.2122 1.1605 0.078 Uiso 1.00 1 c R
H(47) H 0.3063 0.1548 1.1098 0.078 Uiso 1.00 1 c R
H(48) H 0.5429 0.2391 1.0302 0.127 Uiso 1.00 1 c R
H(49) H 0.4633 0.3362 0.9646 0.127 Uiso 1.00 1 c R
H(50) H 0.3771 0.2243 1.2774 0.129 Uiso 1.00 1 c R
H(51) H 0.4411 0.1379 1.2400 0.129 Uiso 1.00 1 c R
H(52) H 0.5081 0.2304 1.2228 0.129 Uiso 1.00 1 c R
H(53) H 0.2548 0.4533 1.0667 0.119 Uiso 1.00 1 c R
H(54) H 0.2458 0.4049 1.1762 0.119 Uiso 1.00 1 c R
H(55) H 0.3596 0.4553 1.1132 0.119 Uiso 1.00 1 c R
H(56) H 0.0227 0.1581 0.9670 0.060 Uiso 1.00 1 c R

loop_
_atom_site_aniso_label
_atom_site_aniso_U_11
_atom_site_aniso_U_22
_atom_site_aniso_U_33
_atom_site_aniso_U_12
_atom_site_aniso_U_13
_atom_site_aniso_U_23
V(1) 0.0512(9) 0.0483(9) 0.0444(9) -0.0100(7) -0.0086(6) -0.0222(7)
Si(1) 0.0662(18) 0.0798(19) 0.0729(19) 0.0046(14) -0.0263(14) -0.0448(16)
F(1) 0.082(4) 0.068(3) 0.096(4) -0.022(3) -0.035(3) -0.008(3)
F(2) 0.093(4) 0.096(4) 0.118(5) -0.046(3) -0.021(3) -0.047(4)
F(3) 0.058(3) 0.103(4) 0.092(4) -0.015(3) 0.006(2) -0.046(3)
F(4) 0.127(5) 0.063(3) 0.085(4) -0.038(3) -0.008(3) -0.024(3)
F(5) 0.124(4) 0.072(3) 0.053(3) -0.013(3) -0.013(3) -0.019(3)
F(6) 0.086(4) 0.061(3) 0.112(4) -0.002(3) -0.008(3) -0.019(3)
O(1) 0.051(3) 0.052(3) 0.045(3) -0.011(2) -0.008(2) -0.024(3)
O(2) 0.048(3) 0.050(3) 0.055(3) -0.018(2) 0.000(2) -0.026(3)
N(1) 0.054(4) 0.050(4) 0.049(4) -0.020(3) -0.007(3) -0.023(3)
N(2) 0.048(4) 0.061(4) 0.040(4) -0.016(3) -0.004(3) -0.023(3)
N(3) 0.046(3) 0.042(4) 0.046(4) -0.011(3) -0.008(3) -0.022(3)
C(1) 0.040(4) 0.051(5) 0.051(5) 0.001(4) -0.005(3) -0.033(4)
C(2) 0.077(7) 0.129(9) 0.094(8) -0.051(7) 0.026(6) -0.076(7)
C(3) 0.073(7) 0.132(9) 0.090(7) 0.017(6) -0.028(5) -0.082(7)
C(4) 0.123(9) 0.075(7) 0.078(7) 0.009(6) 0.006(6) -0.040(6)
C(5) 0.060(6) 0.102(9) 0.106(8) -0.030(6) 0.015(6) -0.069(7)
C(6) 0.107(9) 0.095(8) 0.073(7) 0.001(7) -0.014(6) -0.049(6)
C(7) 0.057(7) 0.159(12) 0.091(8) -0.003(7) -0.026(6) -0.083(8)
C(8) 0.085(8) 0.102(10) 0.145(11) -0.031(7) 0.029(8) -0.088(9)
C(9) 0.138(11) 0.059(7) 0.073(8) 0.001(7) 0.004(8) -0.024(6)
C(10) 0.061(7) 0.161(12) 0.087(8) 0.022(8) -0.011(6) -0.076(8)
C(11) 0.046(5) 0.083(7) 0.051(6) -0.026(5) -0.007(4) -0.031(6)
C(12) 0.046(5) 0.086(7) 0.043(5) -0.032(5) -0.005(4) -0.021(5)
C(13) 0.072(6) 0.098(8) 0.050(6) -0.048(6) -0.012(4) -0.021(6)
C(14) 0.081(8) 0.146(11) 0.052(7) -0.061(8) 0.003(5) -0.050(8)
C(15) 0.055(6) 0.125(10) 0.064(7) -0.032(6) 0.002(5) -0.055(7)
C(16) 0.051(6) 0.085(7) 0.060(6) -0.009(5) -0.018(4) -0.039(6)
C(17) 0.059(6) 0.089(7) 0.059(6) -0.018(5) -0.008(4) -0.023(5)
C(18) 0.092(8) 0.117(9) 0.091(8) -0.018(7) -0.022(6) -0.047(7)
C(19) 0.071(7) 0.072(7) 0.120(9) -0.021(5) -0.024(6) -0.024(6)
C(20) 0.059(6) 0.108(8) 0.084(7) 0.001(6) -0.016(5) -0.068(7)
C(21) 0.072(7) 0.148(11) 0.127(10) -0.002(7) -0.021(6) -0.092(9)
C(22) 0.101(8) 0.073(7) 0.113(10) -0.005(6) -0.021(6) -0.030(7)
C(23) 0.040(5) 0.063(5) 0.055(5) -0.015(4) -0.003(4) -0.032(4)
C(24) 0.053(5) 0.109(8) 0.050(5) -0.031(5) -0.000(4) -0.031(5)
C(25) 0.036(4) 0.046(5) 0.041(4) -0.004(3) -0.005(3) -0.018(4)
C(26) 0.045(5) 0.039(4) 0.043(5) -0.004(3) -0.008(3) -0.020(4)
C(27) 0.043(5) 0.061(5) 0.047(5) -0.021(4) -0.001(4) -0.018(4)
C(28) 0.036(5) 0.070(6) 0.070(6) -0.019(4) -0.013(4) -0.027(5)
C(29) 0.040(5) 0.073(6) 0.051(5) -0.024(4) -0.004(4) -0.023(5)
C(30) 0.049(5) 0.050(5) 0.037(5) -0.008(4) -0.009(3) -0.017(4)
C(31) 0.063(6) 0.079(6) 0.053(5) -0.028(4) -0.010(4) -0.036(5)
C(32) 0.084(6) 0.047(5) 0.050(5) -0.015(4) -0.004(4) -0.025(4)
C(33) 0.062(6) 0.090(7) 0.042(5) 0.002(5) -0.024(4) -0.028(5)
C(34) 0.064(7) 0.150(10) 0.105(8) -0.015(6) -0.009(5) -0.069(8)
C(35) 0.109(8) 0.119(9) 0.095(8) 0.033(7) -0.062(6) -0.065(7)
C(36) 0.112(8) 0.084(7) 0.102(8) 0.015(6) -0.043(6) -0.063(6)
C(37) 0.061(6) 0.050(5) 0.039(5) -0.028(4) 0.005(4) -0.016(4)
C(38) 0.060(7) 0.076(7) 0.067(7) -0.032(5) -0.003(5) -0.032(6)
C(39) 0.067(7) 0.065(7) 0.070(7) -0.019(5) -0.004(5) -0.029(6)

loop_
_atom_type_symbol
_atom_type_description
_atom_type_scat_dispersion_real
_atom_type_scat_dispersion_imag
_atom_type_scat_source
C C 0.003 0.002
;
International Tables for Crystallography
(1992, Vol. C, Tables 4.2.6.8 and 6.1.1.4)
;
H H 0.000 0.000
;
International Tables for Crystallography
(1992, Vol. C, Table 6.1.1.4)
;
F F 0.017 0.010
;
International Tables for Crystallography
(1992, Vol. C, Tables 4.2.6.8 and 6.1.1.4)
;
N N 0.006 0.003
;
International Tables for Crystallography
(1992, Vol. C, Tables 4.2.6.8 and 6.1.1.4)
;
O O 0.011 0.006
;
International Tables for Crystallography
(1992, Vol. C, Tables 4.2.6.8 and 6.1.1.4)
;
Si Si 0.082 0.070
;
International Tables for Crystallography
(1992, Vol. C, Tables 4.2.6.8 and 6.1.1.4)
;
V V 0.300 0.529
;
International Tables for Crystallography
(1992, Vol. C, Tables 4.2.6.8 and 6.1.1.4)
;

loop_
_geom_angle_atom_site_label_1
_geom_angle_atom_site_label_2
_geom_angle_atom_site_label_3
_geom_angle
_geom_angle_publ_flag
O(1) V(1) O(2) 112.8(2) yes
O(1) V(1) N(1) 112.3(2) yes
O(1) V(1) C(33) 110.1(3) yes
O(2) V(1) N(1) 109.5(3) yes
O(2) V(1) C(33) 107.4(2) yes
N(1) V(1) C(33) 104.2(3) yes
C(33) Si(1) C(34) 110.0(6) yes
C(33) Si(1) C(35) 110.3(5) yes
C(33) Si(1) C(36) 109.9(5) yes
C(34) Si(1) C(35) 108.5(4) yes
C(34) Si(1) C(36) 109.9(5) yes
C(35) Si(1) C(36) 108.2(6) yes
V(1) O(1) C(30) 144.4(5) yes
V(1) O(2) C(37) 136.2(4) yes
V(1) N(1) C(1) 175.3(5) yes
C(11) N(2) C(23) 121.1(7) yes
C(25) N(3) C(26) 117.2(7) yes
N(1) C(1) C(2) 109.6(9) yes
N(1) C(1) C(3) 109.9(6) yes
N(1) C(1) C(4) 109.4(6) yes
C(2) C(1) C(3) 109.3(7) yes
C(2) C(1) C(4) 109.6(7) yes
C(3) C(1) C(4) 109.0(10) yes
C(1) C(2) C(5) 109.4(11) yes
C(1) C(3) C(7) 108.6(7) yes
C(1) C(4) C(9) 110.3(7) yes
C(2) C(5) C(6) 108.4(8) yes
C(2) C(5) C(10) 107.7(8) yes
C(6) C(5) C(10) 110.5(12) yes
C(5) C(6) C(7) 111.3(8) yes
C(3) C(7) C(6) 108.4(13) yes
C(3) C(7) C(8) 108.5(9) yes
C(6) C(7) C(8) 110.5(9) yes
C(7) C(8) C(9) 110.9(13) yes
C(4) C(9) C(8) 107.8(11) yes
C(4) C(9) C(10) 110.0(12) yes
C(8) C(9) C(10) 110.4(9) yes
C(5) C(10) C(9) 109.7(8) yes
N(2) C(11) C(12) 118.8(8) yes
N(2) C(11) C(16) 119.8(7) yes
C(12) C(11) C(16) 121.2(8) yes
C(11) C(12) C(13) 118.8(9) yes
C(11) C(12) C(17) 121.6(7) yes
C(13) C(12) C(17) 119.6(8) yes
C(12) C(13) C(14) 121.1(9) yes
C(13) C(14) C(15) 118.1(10) yes
C(14) C(15) C(16) 123.3(12) yes
C(11) C(16) C(15) 117.4(8) yes
C(11) C(16) C(20) 120.4(8) yes
C(15) C(16) C(20) 122.1(10) yes
C(12) C(17) C(18) 111.9(8) yes
C(12) C(17) C(19) 111.8(10) yes
C(18) C(17) C(19) 110.8(8) yes
C(16) C(20) C(21) 116.6(7) yes
C(16) C(20) C(22) 111.2(8) yes
C(21) C(20) C(22) 108.0(10) yes
N(2) C(23) C(24) 125.4(7) yes
N(2) C(23) C(25) 116.4(7) yes
C(24) C(23) C(25) 118.2(8) yes
N(3) C(25) C(23) 115.9(7) yes
N(3) C(25) C(29) 123.1(7) yes
C(23) C(25) C(29) 121.0(8) yes
N(3) C(26) C(27) 122.7(9) yes
N(3) C(26) C(30) 116.2(7) yes
C(27) C(26) C(30) 121.1(7) yes
C(26) C(27) C(28) 118.7(7) yes
C(27) C(28) C(29) 120.1(8) yes
C(25) C(29) C(28) 118.3(9) yes
O(1) C(30) C(26) 107.0(7) yes
O(1) C(30) C(31) 110.0(5) yes
O(1) C(30) C(32) 105.2(5) yes
C(26) C(30) C(31) 113.1(7) yes
C(26) C(30) C(32) 109.1(6) yes
C(31) C(30) C(32) 112.0(8) yes
V(1) C(33) Si(1) 122.5(4) yes
O(2) C(37) C(38) 108.7(8) yes
O(2) C(37) C(39) 109.2(8) yes
C(38) C(37) C(39) 112.6(7) yes
F(1) C(38) F(2) 106.4(9) yes
F(1) C(38) F(3) 106.8(8) yes
F(1) C(38) C(37) 112.0(7) yes
F(2) C(38) F(3) 106.3(7) yes
F(2) C(38) C(37) 111.5(9) yes
F(3) C(38) C(37) 113.4(9) yes
F(4) C(39) F(5) 107.8(7) yes
F(4) C(39) F(6) 105.4(8) yes
F(4) C(39) C(37) 112.3(9) yes
F(5) C(39) F(6) 107.4(9) yes
F(5) C(39) C(37) 113.8(9) yes
F(6) C(39) C(37) 109.8(7) yes
C(40) C(41) C(42) 132(5) yes
C(41) C(42) C(43) 143(4) yes
C(42) C(43) C(44) 131(5) yes
C(1) C(2) H(1) 109.6 no
C(1) C(2) H(2) 109.6 no
C(5) C(2) H(1) 109.3 no
C(5) C(2) H(2) 109.5 no
H(1) C(2) H(2) 109.5 no
C(1) C(3) H(3) 109.3 no
C(1) C(3) H(4) 109.9 no
C(7) C(3) H(3) 109.4 no
C(7) C(3) H(4) 110.1 no
H(3) C(3) H(4) 109.5 no
C(1) C(4) H(5) 109.1 no
C(1) C(4) H(6) 109.4 no
C(9) C(4) H(5) 109.2 no
C(9) C(4) H(6) 109.4 no
H(5) C(4) H(6) 109.5 no
C(2) C(5) H(7) 110.4 no
C(6) C(5) H(7) 109.8 no
C(10) C(5) H(7) 110.0 no
C(5) C(6) H(8) 108.7 no
C(5) C(6) H(9) 109.2 no
C(7) C(6) H(8) 109.3 no
C(7) C(6) H(9) 108.9 no
H(8) C(6) H(9) 109.5 no
C(3) C(7) H(10) 109.8 no
C(6) C(7) H(10) 109.6 no
C(8) C(7) H(10) 109.9 no
C(7) C(8) H(11) 108.9 no
C(7) C(8) H(12) 109.2 no
C(9) C(8) H(11) 108.9 no
C(9) C(8) H(12) 109.4 no
H(11) C(8) H(12) 109.5 no
C(4) C(9) H(13) 109.9 no
C(8) C(9) H(13) 109.7 no
C(10) C(9) H(13) 109.1 no
C(5) C(10) H(14) 109.8 no
C(5) C(10) H(15) 108.5 no
C(9) C(10) H(14) 110.0 no
C(9) C(10) H(15) 109.3 no
H(14) C(10) H(15) 109.5 no
C(12) C(13) H(16) 119.7 no
C(14) C(13) H(16) 119.2 no
C(13) C(14) H(17) 120.8 no
C(15) C(14) H(17) 121.0 no
C(14) C(15) H(18) 118.1 no
C(16) C(15) H(18) 118.5 no
C(12) C(17) H(19) 107.4 no
C(18) C(17) H(19) 106.9 no
C(19) C(17) H(19) 107.8 no
C(17) C(18) H(20) 109.2 no
C(17) C(18) H(21) 109.5 no
C(17) C(18) H(22) 109.7 no
H(20) C(18) H(21) 109.5 no
H(20) C(18) H(22) 109.5 no
H(21) C(18) H(22) 109.5 no
C(17) C(19) H(23) 108.5 no
C(17) C(19) H(24) 109.9 no
C(17) C(19) H(25) 110.0 no
H(23) C(19) H(24) 109.5 no
H(23) C(19) H(25) 109.5 no
H(24) C(19) H(25) 109.5 no
C(16) C(20) H(26) 107.0 no
C(21) C(20) H(26) 106.8 no
C(22) C(20) H(26) 106.8 no
C(20) C(21) H(27) 110.2 no
C(20) C(21) H(28) 109.4 no
C(20) C(21) H(29) 108.8 no
H(27) C(21) H(28) 109.5 no
H(27) C(21) H(29) 109.5 no
H(28) C(21) H(29) 109.5 no
C(20) C(22) H(30) 110.0 no
C(20) C(22) H(31) 109.2 no
C(20) C(22) H(32) 109.1 no
H(30) C(22) H(31) 109.5 no
H(30) C(22) H(32) 109.5 no
H(31) C(22) H(32) 109.5 no
C(23) C(24) H(33) 109.3 no
C(23) C(24) H(34) 109.7 no
C(23) C(24) H(35) 109.4 no
H(33) C(24) H(34) 109.5 no
H(33) C(24) H(35) 109.5 no
H(34) C(24) H(35) 109.5 no
C(26) C(27) H(36) 120.7 no
C(28) C(27) H(36) 120.7 no
C(27) C(28) H(37) 119.8 no
C(29) C(28) H(37) 120.2 no
C(25) C(29) H(38) 120.9 no
C(28) C(29) H(38) 120.8 no
C(30) C(31) H(39) 109.4 no
C(30) C(31) H(40) 109.2 no
C(30) C(31) H(41) 109.8 no
H(39) C(31) H(40) 109.5 no
H(39) C(31) H(41) 109.5 no
H(40) C(31) H(41) 109.5 no
C(30) C(32) H(43) 109.5 no
C(30) C(32) H(44) 109.8 no
C(30) C(32) H(45) 109.1 no
H(43) C(32) H(44) 109.5 no
H(43) C(32) H(45) 109.5 no
H(44) C(32) H(45) 109.5 no
V(1) C(33) H(46) 106.3 no
V(1) C(33) H(47) 106.0 no
Si(1) C(33) H(46) 106.2 no
Si(1) C(33) H(47) 106.0 no
H(46) C(33) H(47) 109.5 no
Si(1) C(34) H(42) 109.7 no
Si(1) C(34) H(48) 109.7 no
Si(1) C(34) H(49) 109.1 no
H(42) C(34) H(48) 109.5 no
H(42) C(34) H(49) 109.5 no
H(48) C(34) H(49) 109.5 no
Si(1) C(35) H(50) 109.6 no
Si(1) C(35) H(51) 109.2 no
Si(1) C(35) H(52) 109.6 no
H(50) C(35) H(51) 109.5 no
H(50) C(35) H(52) 109.5 no
H(51) C(35) H(52) 109.5 no
Si(1) C(36) H(53) 109.9 no
Si(1) C(36) H(54) 109.3 no
Si(1) C(36) H(55) 109.2 no
H(53) C(36) H(54) 109.5 no
H(53) C(36) H(55) 109.5 no
H(54) C(36) H(55) 109.5 no
O(2) C(37) H(56) 108.8 no
C(38) C(37) H(56) 108.6 no
C(39) C(37) H(56) 108.8 no

loop_
_geom_bond_atom_site_label_1
_geom_bond_atom_site_label_2
_geom_bond_distance
_geom_bond_publ_flag
V(1) O(1) 1.752(5) yes
V(1) O(2) 1.812(5) yes
V(1) N(1) 1.626(7) yes
V(1) C(33) 2.008(9) yes
Si(1) C(33) 1.843(12) yes
Si(1) C(34) 1.850(10) yes
Si(1) C(35) 1.841(11) yes
Si(1) C(36) 1.857(11) yes
F(1) C(38) 1.313(10) yes
F(2) C(38) 1.346(16) yes
F(3) C(38) 1.325(12) yes
F(4) C(39) 1.342(15) yes
F(5) C(39) 1.309(13) yes
F(6) C(39) 1.332(12) yes
O(1) C(30) 1.442(7) yes
O(2) C(37) 1.395(12) yes
N(1) C(1) 1.447(11) yes
N(2) C(11) 1.418(10) yes
N(2) C(23) 1.261(13) yes
N(3) C(25) 1.363(12) yes
N(3) C(26) 1.343(9) yes
C(1) C(2) 1.512(13) yes
C(1) C(3) 1.510(15) yes
C(1) C(4) 1.508(12) yes
C(2) C(5) 1.573(18) yes
C(3) C(7) 1.561(19) yes
C(4) C(9) 1.535(18) yes
C(5) C(6) 1.477(19) yes
C(5) C(10) 1.518(17) yes
C(6) C(7) 1.482(17) yes
C(7) C(8) 1.507(18) yes
C(8) C(9) 1.47(2) yes
C(9) C(10) 1.501(18) yes
C(11) C(12) 1.385(12) yes
C(11) C(16) 1.406(15) yes
C(12) C(13) 1.391(12) yes
C(12) C(17) 1.530(15) yes
C(13) C(14) 1.413(18) yes
C(14) C(15) 1.348(16) yes
C(15) C(16) 1.398(14) yes
C(16) C(20) 1.488(13) yes
C(17) C(18) 1.536(18) yes
C(17) C(19) 1.509(15) yes
C(20) C(21) 1.545(15) yes
C(20) C(22) 1.539(17) yes
C(23) C(24) 1.487(13) yes
C(23) C(25) 1.493(10) yes
C(25) C(29) 1.385(12) yes
C(26) C(27) 1.392(12) yes
C(26) C(30) 1.532(14) yes
C(27) C(28) 1.376(15) yes
C(28) C(29) 1.373(11) yes
C(30) C(31) 1.499(11) yes
C(30) C(32) 1.531(12) yes
C(37) C(38) 1.503(12) yes
C(37) C(39) 1.501(11) yes
C(40) C(41) 1.31(7) yes
C(41) C(42) 1.30(6) yes
C(42) C(43) 1.68(7) yes
C(43) C(44) 1.33(7) yes
C(2) H(1) 1.000 no
C(2) H(2) 1.000 no
C(3) H(3) 1.000 no
C(3) H(4) 1.000 no
C(4) H(5) 1.000 no
C(4) H(6) 1.000 no
C(5) H(7) 1.000 no
C(6) H(8) 1.000 no
C(6) H(9) 1.000 no
C(7) H(10) 1.000 no
C(8) H(11) 1.000 no
C(8) H(12) 1.000 no
C(9) H(13) 1.000 no
C(10) H(14) 1.000 no
C(10) H(15) 1.000 no
C(13) H(16) 1.000 no
C(14) H(17) 1.000 no
C(15) H(18) 1.000 no
C(17) H(19) 1.000 no
C(18) H(20) 0.980 no
C(18) H(21) 0.980 no
C(18) H(22) 0.980 no
C(19) H(23) 0.980 no
C(19) H(24) 0.980 no
C(19) H(25) 0.980 no
C(20) H(26) 1.010 no
C(21) H(27) 0.980 no
C(21) H(28) 0.980 no
C(21) H(29) 0.980 no
C(22) H(30) 0.980 no
C(22) H(31) 0.980 no
C(22) H(32) 0.980 no
C(24) H(33) 0.980 no
C(24) H(34) 0.980 no
C(24) H(35) 0.980 no
C(27) H(36) 1.010 no
C(28) H(37) 1.010 no
C(29) H(38) 1.010 no
C(31) H(39) 0.980 no
C(31) H(40) 0.980 no
C(31) H(41) 0.980 no
C(32) H(43) 0.980 no
C(32) H(44) 0.980 no
C(32) H(45) 0.980 no
C(33) H(46) 0.980 no
C(33) H(47) 0.980 no
C(34) H(42) 0.980 no
C(34) H(48) 0.980 no
C(34) H(49) 0.980 no
C(35) H(50) 0.980 no
C(35) H(51) 0.980 no
C(35) H(52) 0.980 no
C(36) H(53) 0.980 no
C(36) H(54) 0.980 no
C(36) H(55) 0.980 no
C(37) H(56) 0.980 no

loop_
_geom_contact_atom_site_label_1
_geom_contact_atom_site_label_2
_geom_contact_distance
_geom_contact_site_symmetry_2
F(1) C(14) 3.292(15) 2_566
F(2) F(4) 3.497(8) 2_557
F(2) F(6) 3.308(10) 2_557
F(3) C(32) 3.510(12) 2_567
F(4) F(2) 3.497(8) 2_557
F(4) F(4) 3.065(8) 2_557
F(4) C(37) 3.481(12) 2_557
F(4) C(39) 3.589(14) 2_557
F(5) C(19) 3.553(10) 1_546
F(6) F(2) 3.308(10) 2_557
O(2) C(32) 3.258(11) 2_567
C(2) C(14) 3.543(19) 2_666
C(14) F(1) 3.292(15) 2_566
C(14) C(2) 3.543(19) 2_666
C(19) F(5) 3.553(10) 1_564
C(32) F(3) 3.510(12) 2_567
C(32) O(2) 3.258(11) 2_567
C(37) F(4) 3.481(12) 2_557
C(39) F(4) 3.589(14) 2_557
V(1) H(45) 3.342 2_567
F(1) H(16) 3.563 2_566
F(1) H(17) 2.818 2_566
F(1) H(42) 3.393 1_455
F(1) H(43) 2.848 2_567
F(1) H(48) 3.564 1_455
F(1) H(53) 3.431 2_567
F(2) H(6) 2.848 2_557
F(2) H(11) 3.172 2_557
F(2) H(16) 3.026 2_566
F(2) H(17) 3.130 2_566
F(2) H(48) 3.131 1_455
F(3) H(11) 3.193 2_557
F(3) H(42) 3.437 1_455
F(3) H(43) 2.952 2_567
F(3) H(44) 3.155 2_567
F(3) H(48) 3.317 1_455
F(3) H(52) 3.581 1_455
F(4) H(3) 2.864 2_557
F(4) H(6) 3.325 2_557
F(4) H(11) 3.010 2_557
F(4) H(24) 3.571 1_546
F(4) H(25) 2.812 1_546
F(4) H(56) 2.731 2_557
F(5) H(11) 3.539 2_557
F(5) H(20) 3.015 1_546
F(5) H(21) 3.472 1_546
F(5) H(24) 3.071 1_546
F(5) H(25) 3.198 1_546
F(6) H(15) 3.526 2_657
F(6) H(16) 3.087 1_546
F(6) H(20) 2.932 1_546
F(6) H(25) 3.462 1_546
O(1) H(45) 2.911 2_567
O(2) H(43) 2.906 2_567
O(2) H(44) 3.215 2_567
O(2) H(45) 3.109 2_567
N(2) H(38) 2.928 2_566
C(2) H(17) 3.434 2_666
C(3) H(23) 3.393 2_566
C(3) H(25) 3.416 2_566
C(4) H(5) 3.502 2_657
C(5) H(22) 3.349 2_666
C(7) H(23) 3.392 2_566
C(7) H(24) 3.560 2_566
C(8) H(51) 3.249 2_657
C(9) H(47) 3.588 2_657
C(9) H(48) 3.597 2_657
C(9) H(51) 3.228 2_657
C(10) H(20) 3.399 2_666
C(10) H(22) 3.379 2_666
C(10) H(47) 3.426 2_657
C(10) H(51) 3.515 2_657
C(11) H(7) 3.533 2_666
C(11) H(37) 3.209 2_566
C(11) H(38) 2.939 2_566
C(12) H(7) 3.073 2_666
C(12) H(37) 3.081 2_566
C(12) H(38) 3.246 2_566
C(13) H(2) 3.466 2_666
C(13) H(7) 2.823 2_666
C(13) H(15) 3.589 2_666
C(13) H(37) 2.853 2_566
C(14) H(1) 3.470 2_666
C(14) H(2) 2.990 2_666
C(14) H(7) 3.145 2_666
C(14) H(37) 2.754 2_566
C(14) H(49) 3.389 2_666
C(15) H(1) 3.570 2_666
C(15) H(7) 3.577 2_666
C(15) H(37) 2.886 2_566
C(15) H(39) 3.596 2_666
C(15) H(54) 3.569 1_554
C(15) H(55) 3.337 1_554
C(16) H(37) 3.130 2_566
C(16) H(38) 3.454 2_566
C(18) H(7) 3.295 2_666
C(18) H(14) 3.311 2_666
C(19) H(3) 3.289 2_566
C(19) H(10) 2.996 2_566
C(19) H(32) 3.220 2_566
C(19) H(38) 3.489 2_566
C(21) H(33) 3.304 2_666
C(21) H(34) 3.413 2_666
C(21) H(40) 3.481 2_666
C(21) H(50) 3.359 1_554
C(22) H(23) 3.229 2_566
C(22) H(38) 3.347 2_566
C(24) H(29) 2.851 2_666
C(27) H(54) 3.357 2_567
C(28) H(30) 3.438 2_566
C(28) H(54) 3.379 2_567
C(29) H(23) 3.150 2_566
C(29) H(30) 2.911 2_566
C(31) H(18) 3.420 2_666
C(32) H(45) 3.586 2_567
C(34) H(13) 3.446 2_657
C(34) H(17) 2.862 2_666
C(35) H(12) 3.379 2_657
C(35) H(13) 3.385 2_657
C(35) H(28) 3.157 1_556
C(36) H(18) 3.346 1_556
C(36) H(36) 3.499 2_567
C(38) H(17) 3.548 2_566
C(38) H(43) 3.285 2_567
C(39) H(20) 3.492 1_546
C(39) H(25) 3.394 1_546
C(40) H(31) 3.197 2_566
C(40) H(44) 3.525 .
C(40) H(46) 3.369 2_567
C(41) H(44) 3.222 .
C(42) H(21) 3.576 .
C(42) H(44) 3.388 .
H(1) C(14) 3.470 2_666
H(1) C(15) 3.570 2_666
H(1) H(17) 3.457 2_666
H(1) H(18) 3.598 2_666
H(2) C(13) 3.466 2_666
H(2) C(14) 2.990 2_666
H(2) H(16) 3.502 2_666
H(2) H(17) 2.672 2_666
H(3) F(4) 2.864 2_557
H(3) C(19) 3.289 2_566
H(3) H(23) 3.152 2_566
H(3) H(24) 3.485 2_566
H(3) H(25) 2.734 2_566
H(4) H(23) 3.158 2_566
H(4) H(25) 3.478 2_566
H(5) C(4) 3.502 2_657
H(5) H(5) 2.649 2_657
H(5) H(13) 3.334 2_657
H(5) H(15) 3.067 2_657
H(6) F(2) 2.848 2_557
H(6) F(4) 3.325 2_557
H(7) C(11) 3.533 2_666
H(7) C(12) 3.073 2_666
H(7) C(13) 2.823 2_666
H(7) C(14) 3.145 2_666
H(7) C(15) 3.577 2_666
H(7) C(18) 3.295 2_666
H(7) H(16) 3.070 2_666
H(7) H(17) 3.577 2_666
H(7) H(20) 3.232 2_666
H(7) H(22) 2.655 2_666
H(7) H(35) 2.897 2_666
H(8) H(35) 3.244 2_666
H(9) H(22) 3.437 2_666
H(9) H(35) 3.476 2_666
H(10) C(19) 2.996 2_566
H(10) H(23) 2.612 2_566
H(10) H(24) 2.723 2_566
H(10) H(25) 3.180 2_566
H(11) F(2) 3.172 2_557
H(11) F(3) 3.193 2_557
H(11) F(4) 3.010 2_557
H(11) F(5) 3.539 2_557
H(11) H(51) 3.600 2_657
H(12) C(35) 3.379 2_657
H(12) H(51) 2.552 2_657
H(12) H(52) 3.382 2_657
H(13) C(34) 3.446 2_657
H(13) C(35) 3.385 2_657
H(13) H(5) 3.334 2_657
H(13) H(47) 2.860 2_657
H(13) H(48) 2.634 2_657
H(13) H(51) 2.671 2_657
H(14) C(18) 3.311 2_666
H(14) H(20) 2.942 2_666
H(14) H(22) 2.802 2_666
H(14) H(47) 3.129 2_657
H(14) H(51) 2.899 2_657
H(15) F(6) 3.526 2_657
H(15) C(13) 3.589 2_666
H(15) H(5) 3.067 2_657
H(15) H(16) 3.120 2_666
H(15) H(20) 3.118 2_666
H(15) H(22) 3.535 2_666
H(15) H(47) 3.130 2_657
H(16) F(1) 3.563 2_566
H(16) F(2) 3.026 2_566
H(16) F(6) 3.087 1_564
H(16) H(2) 3.502 2_666
H(16) H(7) 3.070 2_666
H(16) H(15) 3.120 2_666
H(16) H(37) 3.368 2_566
H(17) F(1) 2.818 2_566
H(17) F(2) 3.130 2_566
H(17) C(2) 3.434 2_666
H(17) C(34) 2.862 2_666
H(17) C(38) 3.548 2_566
H(17) H(1) 3.457 2_666
H(17) H(2) 2.672 2_666
H(17) H(7) 3.577 2_666
H(17) H(37) 3.218 2_566
H(17) H(42) 2.859 2_666
H(17) H(48) 2.683 2_666
H(17) H(49) 2.562 2_666
H(17) H(55) 3.389 1_554
H(18) C(31) 3.420 2_666
H(18) C(36) 3.346 1_554
H(18) H(1) 3.598 2_666
H(18) H(37) 3.425 2_566
H(18) H(39) 2.985 2_666
H(18) H(40) 3.305 2_666
H(18) H(41) 3.416 2_666
H(18) H(49) 3.437 2_666
H(18) H(54) 3.151 1_554
H(18) H(55) 2.665 1_554
H(19) H(30) 3.251 2_566
H(19) H(32) 3.540 2_566
H(20) F(5) 3.015 1_564
H(20) F(6) 2.932 1_564
H(20) C(10) 3.399 2_666
H(20) C(39) 3.492 1_564
H(20) H(7) 3.232 2_666
H(20) H(14) 2.942 2_666
H(20) H(15) 3.118 2_666
H(21) F(5) 3.472 1_564
H(21) C(42) 3.576 .
H(22) C(5) 3.349 2_666
H(22) C(10) 3.379 2_666
H(22) H(7) 2.655 2_666
H(22) H(9) 3.437 2_666
H(22) H(14) 2.802 2_666
H(22) H(15) 3.535 2_666
H(23) C(3) 3.393 2_566
H(23) C(7) 3.392 2_566
H(23) C(22) 3.229 2_566
H(23) C(29) 3.150 2_566
H(23) H(3) 3.152 2_566
H(23) H(4) 3.158 2_566
H(23) H(10) 2.612 2_566
H(23) H(30) 3.007 2_566
H(23) H(32) 2.573 2_566
H(23) H(37) 3.587 2_566
H(23) H(38) 2.728 2_566
H(24) F(4) 3.571 1_564
H(24) F(5) 3.071 1_564
H(24) C(7) 3.560 2_566
H(24) H(3) 3.485 2_566
H(24) H(10) 2.723 2_566
H(24) H(32) 3.039 2_566
H(25) F(4) 2.812 1_564
H(25) F(5) 3.198 1_564
H(25) F(6) 3.462 1_564
H(25) C(3) 3.416 2_566
H(25) C(39) 3.394 1_564
H(25) H(3) 2.734 2_566
H(25) H(4) 3.478 2_566
H(25) H(10) 3.180 2_566
H(25) H(37) 3.525 2_566
H(26) H(34) 3.524 2_666
H(27) H(33) 3.365 2_666
H(27) H(50) 3.297 1_554
H(28) C(35) 3.157 1_554
H(28) H(40) 3.181 2_666
H(28) H(50) 2.605 1_554
H(28) H(52) 2.863 1_554
H(28) H(54) 3.465 1_554
H(28) H(55) 3.448 1_554
H(29) C(24) 2.851 2_666
H(29) H(33) 2.448 2_666
H(29) H(34) 2.491 2_666
H(29) H(35) 3.222 2_666
H(29) H(39) 3.577 2_666
H(29) H(40) 2.891 2_666
H(30) C(28) 3.438 2_566
H(30) C(29) 2.911 2_566
H(30) H(19) 3.251 2_566
H(30) H(23) 3.007 2_566
H(30) H(37) 3.404 2_566
H(30) H(38) 2.410 2_566
H(31) C(40) 3.197 2_566
H(31) H(50) 2.913 1_554
H(31) H(54) 3.271 1_554
H(32) C(19) 3.220 2_566
H(32) H(19) 3.540 2_566
H(32) H(23) 2.573 2_566
H(32) H(24) 3.039 2_566
H(33) C(21) 3.304 2_666
H(33) H(27) 3.365 2_666
H(33) H(29) 2.448 2_666
H(34) C(21) 3.413 2_666
H(34) H(26) 3.524 2_666
H(34) H(29) 2.491 2_666
H(34) H(34) 3.489 2_666
H(34) H(35) 3.304 2_666
H(35) H(7) 2.897 2_666
H(35) H(8) 3.244 2_666
H(35) H(9) 3.476 2_666
H(35) H(29) 3.222 2_666
H(35) H(34) 3.304 2_666
H(36) C(36) 3.499 2_567
H(36) H(43) 2.890 2_567
H(36) H(45) 3.450 2_567
H(36) H(53) 3.017 2_567
H(36) H(54) 3.115 2_567
H(37) C(11) 3.209 2_566
H(37) C(12) 3.081 2_566
H(37) C(13) 2.853 2_566
H(37) C(14) 2.754 2_566
H(37) C(15) 2.886 2_566
H(37) C(16) 3.130 2_566
H(37) H(16) 3.368 2_566
H(37) H(17) 3.218 2_566
H(37) H(18) 3.425 2_566
H(37) H(23) 3.587 2_566
H(37) H(25) 3.525 2_566
H(37) H(30) 3.404 2_566
H(37) H(54) 3.151 2_567
H(38) N(2) 2.928 2_566
H(38) C(11) 2.939 2_566
H(38) C(12) 3.246 2_566
H(38) C(16) 3.454 2_566
H(38) C(19) 3.489 2_566
H(38) C(22) 3.347 2_566
H(38) H(23) 2.728 2_566
H(38) H(30) 2.410 2_566
H(38) H(38) 3.372 2_566
H(39) C(15) 3.596 2_666
H(39) H(18) 2.985 2_666
H(39) H(29) 3.577 2_666
H(40) C(21) 3.481 2_666
H(40) H(18) 3.305 2_666
H(40) H(28) 3.181 2_666
H(40) H(29) 2.891 2_666
H(41) H(18) 3.416 2_666
H(41) H(42) 3.420 2_667
H(42) F(1) 3.393 1_655
H(42) F(3) 3.437 1_655
H(42) H(17) 2.859 2_666
H(42) H(41) 3.420 2_667
H(42) H(55) 2.988 2_667
H(43) F(1) 2.848 2_567
H(43) F(3) 2.952 2_567
H(43) O(2) 2.906 2_567
H(43) C(38) 3.285 2_567
H(43) H(36) 2.890 2_567
H(43) H(45) 3.402 2_567
H(44) F(3) 3.155 2_567
H(44) O(2) 3.215 2_567
H(44) C(40) 3.525 .
H(44) C(41) 3.222 .
H(44) C(42) 3.388 .
H(45) V(1) 3.342 2_567
H(45) O(1) 2.911 2_567
H(45) O(2) 3.109 2_567
H(45) C(32) 3.586 2_567
H(45) H(36) 3.450 2_567
H(45) H(43) 3.402 2_567
H(45) H(45) 3.092 2_567
H(45) H(46) 3.456 2_567
H(45) H(53) 3.331 2_567
H(46) C(40) 3.369 2_567
H(46) H(45) 3.456 2_567
H(47) C(9) 3.588 2_657
H(47) C(10) 3.426 2_657
H(47) H(13) 2.860 2_657
H(47) H(14) 3.129 2_657
H(47) H(15) 3.130 2_657
H(48) F(1) 3.564 1_655
H(48) F(2) 3.131 1_655
H(48) F(3) 3.317 1_655
H(48) C(9) 3.597 2_657
H(48) H(13) 2.634 2_657
H(48) H(17) 2.683 2_666
H(49) C(14) 3.389 2_666
H(49) H(17) 2.562 2_666
H(49) H(18) 3.437 2_666
H(50) C(21) 3.359 1_556
H(50) H(27) 3.297 1_556
H(50) H(28) 2.605 1_556
H(50) H(31) 2.913 1_556
H(51) C(8) 3.249 2_657
H(51) C(9) 3.228 2_657
H(51) C(10) 3.515 2_657
H(51) H(11) 3.600 2_657
H(51) H(12) 2.552 2_657
H(51) H(13) 2.671 2_657
H(51) H(14) 2.899 2_657
H(52) F(3) 3.581 1_655
H(52) H(12) 3.382 2_657
H(52) H(28) 2.863 1_556
H(53) F(1) 3.431 2_567
H(53) H(36) 3.017 2_567
H(53) H(45) 3.331 2_567
H(54) C(15) 3.569 1_556
H(54) C(27) 3.357 2_567
H(54) C(28) 3.379 2_567
H(54) H(18) 3.151 1_556
H(54) H(28) 3.465 1_556
H(54) H(31) 3.271 1_556
H(54) H(36) 3.115 2_567
H(54) H(37) 3.151 2_567
H(55) C(15) 3.337 1_556
H(55) H(17) 3.389 1_556
H(55) H(18) 2.665 1_556
H(55) H(28) 3.448 1_556
H(55) H(42) 2.988 2_667
H(56) F(4) 2.731 2_557

loop_
_geom_torsion_atom_site_label_1
_geom_torsion_atom_site_label_2
_geom_torsion_atom_site_label_3
_geom_torsion_atom_site_label_4
_geom_torsion
O(1) V(1) O(2) C(37) 131.5(6)
O(2) V(1) O(1) C(30) -107.9(8)
O(1) V(1) N(1) C(1) -51(7)
N(1) V(1) O(1) C(30) 16.4(9)
O(1) V(1) C(33) Si(1) -27.8(6)
C(33) V(1) O(1) C(30) 132.1(8)
O(2) V(1) N(1) C(1) 75(7)
N(1) V(1) O(2) C(37) 5.6(6)
O(2) V(1) C(33) Si(1) -150.9(4)
C(33) V(1) O(2) C(37) -107.0(6)
N(1) V(1) C(33) Si(1) 92.9(6)
C(33) V(1) N(1) C(1) -170(7)
C(34) Si(1) C(33) V(1) -60.3(6)
C(35) Si(1) C(33) V(1) -179.9(4)
C(36) Si(1) C(33) V(1) 60.8(6)
V(1) O(1) C(30) C(26) 44.7(10)
V(1) O(1) C(30) C(31) -78.6(12)
V(1) O(1) C(30) C(32) 160.7(7)
V(1) O(2) C(37) C(38) -146.9(5)
V(1) O(2) C(37) C(39) 89.9(7)
V(1) N(1) C(1) C(2) 96(7)
V(1) N(1) C(1) C(3) -25(7)
V(1) N(1) C(1) C(4) -144(7)
C(11) N(2) C(23) C(24) -2.6(13)
C(11) N(2) C(23) C(25) 177.9(7)
C(23) N(2) C(11) C(12) -95.3(11)
C(23) N(2) C(11) C(16) 90.6(13)
C(25) N(3) C(26) C(27) 0.8(10)
C(25) N(3) C(26) C(30) -176.9(6)
C(26) N(3) C(25) C(23) 177.2(6)
C(26) N(3) C(25) C(29) -1.9(10)
N(1) C(1) C(2) C(5) 179.9(4)
N(1) C(1) C(3) C(7) -179.1(8)
N(1) C(1) C(4) C(9) -178.9(10)
C(2) C(1) C(3) C(7) 60.5(11)
C(3) C(1) C(2) C(5) -59.5(10)
C(2) C(1) C(4) C(9) -58.7(14)
C(4) C(1) C(2) C(5) 59.9(10)
C(3) C(1) C(4) C(9) 60.9(12)
C(4) C(1) C(3) C(7) -59.2(10)
C(1) C(2) C(5) C(6) 58.7(10)
C(1) C(2) C(5) C(10) -60.9(11)
C(1) C(3) C(7) C(6) -61.0(10)
C(1) C(3) C(7) C(8) 59.0(13)
C(1) C(4) C(9) C(8) -61.3(13)
C(1) C(4) C(9) C(10) 59.0(13)
C(2) C(5) C(6) C(7) -61.0(13)
C(2) C(5) C(10) C(9) 61.2(15)
C(6) C(5) C(10) C(9) -57.1(14)
C(10) C(5) C(6) C(7) 56.8(13)
C(5) C(6) C(7) C(3) 62.5(11)
C(5) C(6) C(7) C(8) -56.4(16)
C(3) C(7) C(8) C(9) -61.6(13)
C(6) C(7) C(8) C(9) 57.1(15)
C(7) C(8) C(9) C(4) 61.9(12)
C(7) C(8) C(9) C(10) -58.2(14)
C(4) C(9) C(10) C(5) -60.9(14)
C(8) C(9) C(10) C(5) 58.0(16)
N(2) C(11) C(12) C(13) -175.3(10)
N(2) C(11) C(12) C(17) 5.0(16)
N(2) C(11) C(16) C(15) 174.7(10)
N(2) C(11) C(16) C(20) -2.9(16)
C(12) C(11) C(16) C(15) 0.8(17)
C(12) C(11) C(16) C(20) -176.8(11)
C(16) C(11) C(12) C(13) -1.3(17)
C(16) C(11) C(12) C(17) 179.0(10)
C(11) C(12) C(13) C(14) 1.7(18)
C(11) C(12) C(17) C(18) 120.5(11)
C(11) C(12) C(17) C(19) -114.6(11)
C(13) C(12) C(17) C(18) -59.2(13)
C(13) C(12) C(17) C(19) 65.8(13)
C(17) C(12) C(13) C(14) -178.7(12)
C(12) C(13) C(14) C(15) -2(2)
C(13) C(14) C(15) C(16) 1(2)
C(14) C(15) C(16) C(11) -0.6(19)
C(14) C(15) C(16) C(20) 176.9(13)
C(11) C(16) C(20) C(21) -160.5(11)
C(11) C(16) C(20) C(22) 75.1(15)
C(15) C(16) C(20) C(21) 22.0(18)
C(15) C(16) C(20) C(22) -102.4(12)
N(2) C(23) C(25) N(3) -175.6(6)
N(2) C(23) C(25) C(29) 3.5(11)
C(24) C(23) C(25) N(3) 4.9(10)
C(24) C(23) C(25) C(29) -176.1(7)
N(3) C(25) C(29) C(28) 1.7(11)
C(23) C(25) C(29) C(28) -177.3(7)
N(3) C(26) C(27) C(28) 0.3(9)
N(3) C(26) C(30) O(1) -138.8(6)
N(3) C(26) C(30) C(31) -17.5(9)
N(3) C(26) C(30) C(32) 107.9(7)
C(27) C(26) C(30) O(1) 43.5(8)
C(27) C(26) C(30) C(31) 164.7(7)
C(27) C(26) C(30) C(32) -69.9(8)
C(30) C(26) C(27) C(28) 177.9(7)
C(26) C(27) C(28) C(29) -0.5(9)
C(27) C(28) C(29) C(25) -0.5(10)
O(2) C(37) C(38) F(1) 52.7(12)
O(2) C(37) C(38) F(2) 171.8(6)
O(2) C(37) C(38) F(3) -68.3(9)
O(2) C(37) C(39) F(4) 177.0(6)
O(2) C(37) C(39) F(5) 54.3(10)
O(2) C(37) C(39) F(6) -66.1(11)
C(38) C(37) C(39) F(4) 56.1(12)
C(38) C(37) C(39) F(5) -66.6(13)
C(38) C(37) C(39) F(6) 173.0(10)
C(39) C(37) C(38) F(1) 173.9(10)
C(39) C(37) C(38) F(2) -67.1(11)
C(39) C(37) C(38) F(3) 52.9(13)
C(40) C(41) C(42) C(43) -175(3)
C(41) C(42) C(43) C(44) -113(7)
